data_1547991
loop_
_publ_author_name
'Kasper S. Pedersen'
'Jesper Bendix'
'Alain Tressaud'
'Etienne Durand'
'Hogni Weihe'
'Zaher Salman'
'Thorbjorn J Morsing'
'Daniel N. Woodruff'
'Yanhua Lan'
'Wolfgang Wernsdorfer'
'Corine Mathoniere'
'Stergios Piligkos'
'Sophia I. Klokishner'
'Serghei Ostrovsky'
'Katharina Ollefs'
'Fabrice Wilhelm'
'Andrei Rogalev'
'Rodolphe Clerac'

_publ_section_title
;
 Iridates from the molecular side
;
_journal_name_full 'Nature Communications'
_journal_page_first 12195
_journal_paper_doi 10.1038/ncomms12195
_journal_volume 7
_journal_year 2016
_chemical_formula_moiety '2(C24 H20 P), Cl6 Ir'
_chemical_formula_sum 'C48 H40 Cl6 Ir P2'
_chemical_formula_weight 1083.64
_space_group_crystal_system triclinic
_space_group_IT_number 2
_space_group_name_Hall '-P 1'
_space_group_name_H-M_alt 'P -1'
_symmetry_space_group_name_Hall '-P 1'
_symmetry_space_group_name_H-M 'P -1'
_atom_sites_solution_hydrogens geom
_atom_sites_solution_primary iterative
_cell_angle_alpha 93.574(3)
_cell_angle_beta 99.116(3)
_cell_angle_gamma 115.451(3)
_cell_formula_units_Z 1
_cell_length_a 10.0669(9)
_cell_length_b 10.1893(9)
_cell_length_c 11.8996(11)
_cell_measurement_reflns_used 9574
_cell_measurement_temperature 122(2)
_cell_measurement_theta_max 30.58
_cell_measurement_theta_min 2.24
_cell_volume 1076.51(17)
_computing_molecular_graphics 'Olex2 (Dolomanov et al., 2009)'
_computing_publication_material 'Olex2 (Dolomanov et al., 2009)'
_computing_structure_refinement 'ShelXL (Sheldrick, 2008)'
_computing_structure_solution 'olex2.solve (Bourhis et al., 2015)'
_diffrn_ambient_temperature 122(2)
_diffrn_measured_fraction_theta_full 0.999
_diffrn_measured_fraction_theta_max 1.000
_diffrn_measurement_device_type 'Bruker APEX-II CCD'
_diffrn_measurement_method '\f and \w scans'
_diffrn_radiation_type MoK\a
_diffrn_radiation_wavelength 0.71073
_diffrn_reflns_av_R_equivalents 0.0444
_diffrn_reflns_av_unetI/netI 0.0144
_diffrn_reflns_Laue_measured_fraction_full 0.999
_diffrn_reflns_Laue_measured_fraction_max 1.000
_diffrn_reflns_limit_h_max 14
_diffrn_reflns_limit_h_min -14
_diffrn_reflns_limit_k_max 14
_diffrn_reflns_limit_k_min -14
_diffrn_reflns_limit_l_max 16
_diffrn_reflns_limit_l_min -16
_diffrn_reflns_number 111623
_diffrn_reflns_point_group_measured_fraction_full 0.999
_diffrn_reflns_point_group_measured_fraction_max 1.000
_diffrn_reflns_theta_full 25.242
_diffrn_reflns_theta_max 30.506
_diffrn_reflns_theta_min 2.238
_diffrn_standards_number 0
_exptl_absorpt_coefficient_mu 3.582
_exptl_absorpt_correction_T_max 0.7461
_exptl_absorpt_correction_T_min 0.4230
_exptl_absorpt_correction_type multi-scan
_exptl_absorpt_process_details
;
SADABS-2014/3 (Bruker,2014) was used for absorption correction.
wR2(int) was 0.1202 before and 0.0589 after correction.
The Ratio of minimum to maximum transmission is 0.5669.
The \l/2 correction factor is Not present.
;
_exptl_crystal_colour red
_exptl_crystal_density_diffrn 1.672
_exptl_crystal_description prism
_exptl_crystal_F_000 537
_exptl_crystal_size_max 0.35
_exptl_crystal_size_mid 0.28
_exptl_crystal_size_min 0.23
_refine_diff_density_max 0.755
_refine_diff_density_min -0.790
_refine_diff_density_rms 0.067
_refine_ls_extinction_coef .
_refine_ls_extinction_method none
_refine_ls_goodness_of_fit_ref 1.056
_refine_ls_hydrogen_treatment constr
_refine_ls_matrix_type full
_refine_ls_number_parameters 259
_refine_ls_number_reflns 6576
_refine_ls_number_restraints 0
_refine_ls_restrained_S_all 1.056
_refine_ls_R_factor_all 0.0128
_refine_ls_R_factor_gt 0.0127
_refine_ls_shift/su_max 0.001
_refine_ls_shift/su_mean 0.000
_refine_ls_structure_factor_coef Fsqd
_refine_ls_weighting_details
;
 w=1/[\s^2^(Fo^2^)+(0.0178P)^2^+0.4217P]
 where P=(Fo^2^+2Fc^2^)/3
;
_refine_ls_weighting_scheme calc
_refine_ls_wR_factor_gt 0.0330
_refine_ls_wR_factor_ref 0.0331
_reflns_Friedel_coverage 0.000
_reflns_Friedel_fraction_full .
_reflns_Friedel_fraction_max .
_reflns_number_gt 6568
_reflns_number_total 6576
_reflns_threshold_expression 'I > 2\s(I)'
_cod_data_source_file ncomms12195-s4.cif
_cod_data_source_block mo_d8v1056_0m-a
_cod_database_code 1547991
_shelx_space_group_comment
;
The symmetry employed for this shelxl refinement is uniquely defined
by the following loop, which should always be used as a source of
symmetry information in preference to the above space-group names.
They are only intended as comments.
;
_olex2_refinement_description
;
1. Others
 Fixed Uiso: H10(0.022) H5(0.023) H6(0.018) H8(0.016) H22(0.021) H15(0.022)
 H3(0.025) H2(0.02) H9(0.021) H20(0.017) H16(0.024) H17(0.023) H14(0.017)
 H11(0.02) H18(0.02) H12(0.017) H21(0.02) H23(0.022) H24(0.018) H4(0.025)
 Fixed X: Ir1(0.5) H10(0.3135) H5(0.832) H6(0.5817) H8(0.5391) H22(-0.1266)
 H15(0.136) H3(0.7264) H2(0.475) H9(0.5345) H20(0.257) H16(0.1322) H17(0.2212)
 H14(0.2155) H11(0.0913) H18(0.3075) H12(0.0933) H21(0.0684) H23(-0.1262)
 H24(0.0648) H4(0.9043)
 Fixed Y: Ir1(0) H10(-0.0084) H5(0.7427) H6(0.6363) H8(0.3048) H22(0.0483)
 H15(0.5726) H3(0.4605) H2(0.356) H9(0.1385) H20(0.1343) H16(0.7637)
 H17(0.8063) H14(0.4129) H11(-0.0003) H18(0.6514) H12(0.1626) H21(-0.01)
 H23(0.2596) H24(0.4092) H4(0.6511)
 Fixed Z: Ir1(0.5) H10(-0.1534) H5(0.2615) H6(0.1661) H8(0.1219) H22(0.4059)
 H15(-0.1333) H3(0.491) H2(0.399) H9(-0.0232) H20(0.2961) H16(-0.0208)
 H17(0.1764) H14(-0.0478) H11(-0.1328) H18(0.2631) H12(0.0132) H21(0.3874)
 H23(0.3439) H24(0.2574) H4(0.4212)
;
_olex2_submission_special_instructions 'No special instructions were received'

loop_
_space_group_symop_operation_xyz
'x, y, z'
'-x, -y, -z'

loop_
_atom_site_label
_atom_site_type_symbol
_atom_site_fract_x
_atom_site_fract_y
_atom_site_fract_z
_atom_site_U_iso_or_equiv
_atom_site_adp_type
_atom_site_occupancy
_atom_site_site_symmetry_order
_atom_site_calc_flag
_atom_site_refinement_flags_posn
_atom_site_refinement_flags_adp
_atom_site_refinement_flags_occupancy
_atom_site_disorder_assembly
_atom_site_disorder_group
Ir1 Ir 0.5000 0.0000 0.5000 0.01043(2) Uani 1 2 d S T P . .
Cl1 Cl 0.50930(3) 0.07715(3) 0.31938(2) 0.01629(5) Uani 1 1 d . . . . .
Cl3 Cl 0.41859(3) 0.16893(3) 0.55977(2) 0.01482(5) Uani 1 1 d . . . . .
Cl2 Cl 0.25075(3) -0.17493(3) 0.43187(2) 0.01660(5) Uani 1 1 d . . . . .
P1 P 0.31838(3) 0.38725(3) 0.18675(2) 0.00995(5) Uani 1 1 d . . . . .
C7 C 0.31762(12) 0.25413(12) 0.07983(9) 0.01123(18) Uani 1 1 d . . . . .
C19 C 0.17885(12) 0.28556(12) 0.26618(9) 0.01188(18) Uani 1 1 d . . . . .
C10 C 0.31384(14) 0.05558(13) -0.09391(11) 0.0181(2) Uani 1 1 d . . . . .
H10 H 0.3135 -0.0084 -0.1534 0.022 Uiso 1 1 calc R . . . .
C5 C 0.76053(14) 0.66418(14) 0.28795(11) 0.0191(2) Uani 1 1 d . . . . .
H5 H 0.8320 0.7427 0.2615 0.023 Uiso 1 1 calc R . . . .
C1 C 0.50437(12) 0.48384(12) 0.27236(9) 0.01175(18) Uani 1 1 d . . . . .
C6 C 0.61080(13) 0.60100(13) 0.23103(10) 0.0151(2) Uani 1 1 d . . . . .
H6 H 0.5817 0.6363 0.1661 0.018 Uiso 1 1 calc R . . . .
C8 C 0.44964(13) 0.24485(12) 0.07042(10) 0.01370(19) Uani 1 1 d . . . . .
H8 H 0.5391 0.3048 0.1219 0.016 Uiso 1 1 calc R . . . .
C22 C -0.04927(14) 0.10873(14) 0.37215(10) 0.0178(2) Uani 1 1 d . . . . .
H22 H -0.1266 0.0483 0.4059 0.021 Uiso 1 1 calc R . . . .
C15 C 0.16804(14) 0.58652(14) -0.05389(11) 0.0183(2) Uani 1 1 d . . . . .
H15 H 0.1360 0.5726 -0.1333 0.022 Uiso 1 1 calc R . . . .
C3 C 0.69714(15) 0.49536(15) 0.42595(11) 0.0211(2) Uani 1 1 d . . . . .
H3 H 0.7264 0.4605 0.4910 0.025 Uiso 1 1 calc R . . . .
C13 C 0.26599(12) 0.51402(12) 0.11642(10) 0.01247(19) Uani 1 1 d . . . . .
C2 C 0.54666(14) 0.43214(13) 0.37061(10) 0.0164(2) Uani 1 1 d . . . . .
H2 H 0.4750 0.3560 0.3990 0.020 Uiso 1 1 calc R . . . .
C9 C 0.44662(14) 0.14505(13) -0.01677(11) 0.0176(2) Uani 1 1 d . . . . .
H9 H 0.5345 0.1385 -0.0232 0.021 Uiso 1 1 calc R . . . .
C20 C 0.18061(13) 0.15965(13) 0.30572(10) 0.0139(2) Uani 1 1 d . . . . .
H20 H 0.2570 0.1343 0.2961 0.017 Uiso 1 1 calc R . . . .
C16 C 0.16773(14) 0.70226(14) 0.01352(12) 0.0196(2) Uani 1 1 d . . . . .
H16 H 0.1322 0.7637 -0.0208 0.024 Uiso 1 1 calc R . . . .
C17 C 0.22007(14) 0.72728(14) 0.13196(12) 0.0194(2) Uani 1 1 d . . . . .
H17 H 0.2212 0.8063 0.1764 0.023 Uiso 1 1 calc R . . . .
C14 C 0.21628(13) 0.49134(13) -0.00282(10) 0.0145(2) Uani 1 1 d . . . . .
H14 H 0.2155 0.4129 -0.0478 0.017 Uiso 1 1 calc R . . . .
C11 C 0.18096(14) 0.06153(13) -0.08224(10) 0.0168(2) Uani 1 1 d . . . . .
H11 H 0.0913 -0.0003 -0.1328 0.020 Uiso 1 1 calc R . . . .
C18 C 0.27079(14) 0.63409(13) 0.18405(10) 0.0163(2) Uani 1 1 d . . . . .
H18 H 0.3075 0.6514 0.2631 0.020 Uiso 1 1 calc R . . . .
C12 C 0.18225(13) 0.15965(13) 0.00477(10) 0.0146(2) Uani 1 1 d . . . . .
H12 H 0.0933 0.1626 0.0132 0.017 Uiso 1 1 calc R . . . .
C21 C 0.06687(14) 0.07272(13) 0.35960(10) 0.0164(2) Uani 1 1 d . . . . .
H21 H 0.0684 -0.0100 0.3874 0.020 Uiso 1 1 calc R . . . .
C23 C -0.04948(14) 0.23480(15) 0.33424(10) 0.0180(2) Uani 1 1 d . . . . .
H23 H -0.1262 0.2596 0.3439 0.022 Uiso 1 1 calc R . . . .
C24 C 0.06449(13) 0.32414(14) 0.28187(10) 0.0151(2) Uani 1 1 d . . . . .
H24 H 0.0648 0.4092 0.2574 0.018 Uiso 1 1 calc R . . . .
C4 C 0.80367(14) 0.61015(15) 0.38443(11) 0.0211(2) Uani 1 1 d . . . . .
H4 H 0.9043 0.6511 0.4212 0.025 Uiso 1 1 calc R . . . .

loop_
_atom_site_aniso_label
_atom_site_aniso_U_11
_atom_site_aniso_U_22
_atom_site_aniso_U_33
_atom_site_aniso_U_23
_atom_site_aniso_U_13
_atom_site_aniso_U_12
Ir1 0.01179(3) 0.01210(3) 0.00961(3) 0.00228(2) 0.00434(2) 0.00656(2)
Cl1 0.02084(13) 0.02007(12) 0.01223(11) 0.00597(9) 0.00682(10) 0.01141(11)
Cl3 0.01788(12) 0.01578(11) 0.01502(12) 0.00189(9) 0.00561(9) 0.01068(10)
Cl2 0.01290(11) 0.01767(12) 0.01765(12) -0.00016(10) 0.00463(9) 0.00522(10)
P1 0.00936(11) 0.01195(12) 0.00829(11) 0.00190(9) 0.00129(9) 0.00465(10)
C7 0.0111(4) 0.0116(4) 0.0104(4) 0.0020(4) 0.0025(4) 0.0043(4)
C19 0.0098(4) 0.0157(5) 0.0092(4) 0.0024(4) 0.0019(3) 0.0048(4)
C10 0.0207(6) 0.0146(5) 0.0178(5) 0.0000(4) 0.0068(4) 0.0063(4)
C5 0.0141(5) 0.0182(5) 0.0177(5) 0.0000(4) 0.0017(4) 0.0014(4)
C1 0.0115(4) 0.0128(4) 0.0099(4) 0.0003(4) 0.0002(4) 0.0052(4)
C6 0.0147(5) 0.0155(5) 0.0125(5) 0.0025(4) 0.0012(4) 0.0048(4)
C8 0.0110(5) 0.0142(5) 0.0150(5) 0.0022(4) 0.0023(4) 0.0049(4)
C22 0.0140(5) 0.0241(6) 0.0111(5) 0.0030(4) 0.0042(4) 0.0041(4)
C15 0.0144(5) 0.0224(6) 0.0165(5) 0.0087(4) 0.0006(4) 0.0068(4)
C3 0.0195(6) 0.0225(6) 0.0162(5) 0.0027(4) -0.0056(4) 0.0079(5)
C13 0.0115(5) 0.0139(5) 0.0121(5) 0.0038(4) 0.0020(4) 0.0057(4)
C2 0.0167(5) 0.0156(5) 0.0134(5) 0.0027(4) -0.0004(4) 0.0050(4)
C9 0.0149(5) 0.0167(5) 0.0226(6) 0.0013(4) 0.0067(4) 0.0074(4)
C20 0.0121(5) 0.0162(5) 0.0124(5) 0.0028(4) 0.0011(4) 0.0058(4)
C16 0.0137(5) 0.0190(5) 0.0277(6) 0.0119(5) 0.0042(4) 0.0077(4)
C17 0.0187(5) 0.0152(5) 0.0259(6) 0.0044(4) 0.0052(5) 0.0088(4)
C14 0.0132(5) 0.0166(5) 0.0125(5) 0.0037(4) 0.0019(4) 0.0057(4)
C11 0.0157(5) 0.0157(5) 0.0141(5) -0.0007(4) 0.0010(4) 0.0037(4)
C18 0.0176(5) 0.0159(5) 0.0151(5) 0.0019(4) 0.0024(4) 0.0078(4)
C12 0.0110(5) 0.0160(5) 0.0146(5) 0.0004(4) 0.0016(4) 0.0047(4)
C21 0.0163(5) 0.0179(5) 0.0120(5) 0.0048(4) 0.0019(4) 0.0049(4)
C23 0.0139(5) 0.0276(6) 0.0138(5) 0.0026(4) 0.0044(4) 0.0100(5)
C24 0.0144(5) 0.0209(5) 0.0120(5) 0.0032(4) 0.0025(4) 0.0096(4)
C4 0.0144(5) 0.0227(6) 0.0190(6) -0.0027(5) -0.0040(4) 0.0049(5)

loop_
_atom_type_symbol
_atom_type_description
_atom_type_scat_dispersion_real
_atom_type_scat_dispersion_imag
_atom_type_scat_source
C C 0.0033 0.0016 'International Tables Vol C Tables 4.2.6.8 and 6.1.1.4'
H H 0.0000 0.0000 'International Tables Vol C Tables 4.2.6.8 and 6.1.1.4'
Cl Cl 0.1484 0.1585 'International Tables Vol C Tables 4.2.6.8 and 6.1.1.4'
Ir Ir -1.4442 7.9887 'International Tables Vol C Tables 4.2.6.8 and 6.1.1.4'
P P 0.1023 0.0942 'International Tables Vol C Tables 4.2.6.8 and 6.1.1.4'

loop_
_geom_angle_atom_site_label_1
_geom_angle_atom_site_label_2
_geom_angle_atom_site_label_3
_geom_angle
_geom_angle_site_symmetry_1
_geom_angle_site_symmetry_3
Cl1 Ir1 Cl1 180.0 2_656 .
Cl1 Ir1 Cl2 89.834(11) 2_656 .
Cl1 Ir1 Cl2 89.835(11) . 2_656
Cl1 Ir1 Cl2 90.166(11) . .
Cl1 Ir1 Cl2 90.165(11) 2_656 2_656
Cl3 Ir1 Cl1 88.535(11) 2_656 .
Cl3 Ir1 Cl1 91.465(11) . .
Cl3 Ir1 Cl1 91.465(11) 2_656 2_656
Cl3 Ir1 Cl1 88.534(11) . 2_656
Cl3 Ir1 Cl3 180.0 . 2_656
Cl3 Ir1 Cl2 90.174(12) . .
Cl3 Ir1 Cl2 89.827(12) . 2_656
Cl3 Ir1 Cl2 89.827(12) 2_656 .
Cl3 Ir1 Cl2 90.172(12) 2_656 2_656
Cl2 Ir1 Cl2 180.0 . 2_656
C7 P1 C19 106.04(5) . .
C1 P1 C7 108.27(5) . .
C1 P1 C19 113.94(5) . .
C1 P1 C13 109.68(5) . .
C13 P1 C7 109.20(5) . .
C13 P1 C19 109.56(5) . .
C8 C7 P1 120.88(8) . .
C8 C7 C12 119.93(10) . .
C12 C7 P1 119.18(8) . .
C20 C19 P1 118.24(8) . .
C20 C19 C24 120.18(10) . .
C24 C19 P1 121.44(9) . .
C9 C10 H10 120.0 . .
C9 C10 C11 119.90(11) . .
C11 C10 H10 120.0 . .
C6 C5 H5 119.9 . .
C6 C5 C4 120.12(11) . .
C4 C5 H5 119.9 . .
C6 C1 P1 118.51(8) . .
C2 C1 P1 120.40(9) . .
C2 C1 C6 120.63(10) . .
C5 C6 C1 119.33(11) . .
C5 C6 H6 120.3 . .
C1 C6 H6 120.3 . .
C7 C8 H8 120.3 . .
C7 C8 C9 119.49(11) . .
C9 C8 H8 120.3 . .
C21 C22 H22 120.0 . .
C23 C22 H22 120.0 . .
C23 C22 C21 119.99(11) . .
C16 C15 H15 120.0 . .
C16 C15 C14 120.00(12) . .
C14 C15 H15 120.0 . .
C2 C3 H3 119.9 . .
C4 C3 H3 119.9 . .
C4 C3 C2 120.28(12) . .
C14 C13 P1 121.08(9) . .
C14 C13 C18 120.27(11) . .
C18 C13 P1 118.61(9) . .
C1 C2 H2 120.3 . .
C3 C2 C1 119.38(11) . .
C3 C2 H2 120.3 . .
C10 C9 C8 120.58(11) . .
C10 C9 H9 119.7 . .
C8 C9 H9 119.7 . .
C19 C20 H20 120.3 . .
C21 C20 C19 119.31(11) . .
C21 C20 H20 120.3 . .
C15 C16 H16 119.7 . .
C15 C16 C17 120.58(11) . .
C17 C16 H16 119.7 . .
C16 C17 H17 120.0 . .
C16 C17 C18 120.00(12) . .
C18 C17 H17 120.0 . .
C15 C14 C13 119.68(11) . .
C15 C14 H14 120.2 . .
C13 C14 H14 120.2 . .
C10 C11 H11 120.0 . .
C12 C11 C10 120.04(11) . .
C12 C11 H11 120.0 . .
C13 C18 H18 120.3 . .
C17 C18 C13 119.40(11) . .
C17 C18 H18 120.3 . .
C7 C12 H12 120.0 . .
C11 C12 C7 119.96(11) . .
C11 C12 H12 120.0 . .
C22 C21 H21 119.8 . .
C20 C21 C22 120.50(11) . .
C20 C21 H21 119.8 . .
C22 C23 H23 119.9 . .
C22 C23 C24 120.26(11) . .
C24 C23 H23 119.9 . .
C19 C24 H24 120.1 . .
C23 C24 C19 119.72(11) . .
C23 C24 H24 120.1 . .
C5 C4 H4 119.9 . .
C3 C4 C5 120.23(11) . .
C3 C4 H4 119.9 . .

loop_
_geom_bond_atom_site_label_1
_geom_bond_atom_site_label_2
_geom_bond_distance
_geom_bond_site_symmetry_2
Ir1 Cl1 2.3361(3) .
Ir1 Cl1 2.3361(3) 2_656
Ir1 Cl3 2.3205(3) .
Ir1 Cl3 2.3205(3) 2_656
Ir1 Cl2 2.3370(3) .
Ir1 Cl2 2.3370(3) 2_656
P1 C7 1.7976(11) .
P1 C19 1.7977(11) .
P1 C1 1.7885(11) .
P1 C13 1.7965(11) .
C7 C8 1.3934(15) .
C7 C12 1.4004(15) .
C19 C20 1.3999(16) .
C19 C24 1.4010(15) .
C10 H10 0.9300 .
C10 C9 1.3856(17) .
C10 C11 1.3929(17) .
C5 H5 0.9300 .
C5 C6 1.3904(16) .
C5 C4 1.3914(19) .
C1 C6 1.3985(16) .
C1 C2 1.3920(16) .
C6 H6 0.9300 .
C8 H8 0.9300 .
C8 C9 1.3940(16) .
C22 H22 0.9300 .
C22 C21 1.3932(18) .
C22 C23 1.3886(19) .
C15 H15 0.9300 .
C15 C16 1.3858(19) .
C15 C14 1.3894(16) .
C3 H3 0.9300 .
C3 C2 1.3913(17) .
C3 C4 1.3871(19) .
C13 C14 1.3971(15) .
C13 C18 1.4004(16) .
C2 H2 0.9300 .
C9 H9 0.9300 .
C20 H20 0.9300 .
C20 C21 1.3924(16) .
C16 H16 0.9300 .
C16 C17 1.3904(19) .
C17 H17 0.9300 .
C17 C18 1.3915(17) .
C14 H14 0.9300 .
C11 H11 0.9300 .
C11 C12 1.3882(16) .
C18 H18 0.9300 .
C12 H12 0.9300 .
C21 H21 0.9300 .
C23 H23 0.9300 .
C23 C24 1.3903(17) .
C24 H24 0.9300 .
C4 H4 0.9300 .

loop_
_geom_torsion_atom_site_label_1
_geom_torsion_atom_site_label_2
_geom_torsion_atom_site_label_3
_geom_torsion_atom_site_label_4
_geom_torsion
_geom_torsion_site_symmetry_1
_geom_torsion_site_symmetry_2
_geom_torsion_site_symmetry_3
_geom_torsion_site_symmetry_4
P1 C7 C8 C9 -177.06(9) . . . .
P1 C7 C12 C11 176.56(9) . . . .
P1 C19 C20 C21 -175.05(9) . . . .
P1 C19 C24 C23 173.90(9) . . . .
P1 C1 C6 C5 -171.10(9) . . . .
P1 C1 C2 C3 170.25(10) . . . .
P1 C13 C14 C15 176.15(9) . . . .
P1 C13 C18 C17 -175.27(9) . . . .
C7 P1 C19 C20 48.26(10) . . . .
C7 P1 C19 C24 -127.38(10) . . . .
C7 P1 C1 C6 82.57(10) . . . .
C7 P1 C1 C2 -89.68(10) . . . .
C7 P1 C13 C14 7.15(11) . . . .
C7 P1 C13 C18 -175.09(9) . . . .
C7 C8 C9 C10 0.10(18) . . . .
C19 P1 C7 C8 -125.86(9) . . . .
C19 P1 C7 C12 54.63(10) . . . .
C19 P1 C1 C6 -159.73(9) . . . .
C19 P1 C1 C2 28.02(11) . . . .
C19 P1 C13 C14 -108.58(10) . . . .
C19 P1 C13 C18 69.18(10) . . . .
C19 C20 C21 C22 1.26(17) . . . .
C10 C11 C12 C7 0.90(18) . . . .
C1 P1 C7 C8 -3.20(11) . . . .
C1 P1 C7 C12 177.28(9) . . . .
C1 P1 C19 C20 -70.72(10) . . . .
C1 P1 C19 C24 113.64(10) . . . .
C1 P1 C13 C14 125.65(10) . . . .
C1 P1 C13 C18 -56.59(10) . . . .
C6 C5 C4 C3 -1.5(2) . . . .
C6 C1 C2 C3 -1.83(18) . . . .
C8 C7 C12 C11 -2.96(17) . . . .
C22 C23 C24 C19 0.77(18) . . . .
C15 C16 C17 C18 -1.18(19) . . . .
C13 P1 C7 C8 116.18(10) . . . .
C13 P1 C7 C12 -63.34(10) . . . .
C13 P1 C19 C20 165.99(9) . . . .
C13 P1 C19 C24 -9.65(11) . . . .
C13 P1 C1 C6 -36.51(11) . . . .
C13 P1 C1 C2 151.25(9) . . . .
C2 C1 C6 C5 1.13(18) . . . .
C2 C3 C4 C5 0.8(2) . . . .
C9 C10 C11 C12 1.66(19) . . . .
C20 C19 C24 C23 -1.66(17) . . . .
C16 C15 C14 C13 -0.75(18) . . . .
C16 C17 C18 C13 -1.13(18) . . . .
C14 C15 C16 C17 2.14(18) . . . .
C14 C13 C18 C17 2.51(17) . . . .
C11 C10 C9 C8 -2.16(19) . . . .
C18 C13 C14 C15 -1.57(17) . . . .
C12 C7 C8 C9 2.45(17) . . . .
C21 C22 C23 C24 1.13(18) . . . .
C23 C22 C21 C20 -2.16(18) . . . .
C24 C19 C20 C21 0.64(17) . . . .
C4 C5 C6 C1 0.55(19) . . . .
C4 C3 C2 C1 0.9(2) . . . .
